data_7223242
loop_
_publ_author_name
'Xiao, Bin'
'Schlenz, Hartmut'
'Bosbach, Dirk'
'Suleimanov, Evgeny V.'
'Alekseev, Evgeny V.'

_publ_section_title
;
 The structural effects of alkaline- and rare-earth element incorporation
 into thorium molybdates
;
_journal_issue 1
_journal_name_full CrystEngComm
_journal_page_first 113
_journal_paper_doi 10.1039/C5CE02040A
_journal_volume 18
_journal_year 2016
_chemical_formula_sum 'K2 Mg Mo8 O32 Th3'
_chemical_formula_weight 2078.15
_chemical_name_systematic K2MgTh3(MoO4)8
_space_group_IT_number 15
_symmetry_cell_setting monoclinic
_symmetry_space_group_name_Hall '-C 2yc'
_symmetry_space_group_name_H-M 'C 1 2/c 1'
_atom_sites_solution_primary direct
_atom_sites_solution_secondary difmap
_audit_creation_method SHELXL-97
_audit_update_record
;
2015-10-12 deposited with the CCDC.
2015-11-12 downloaded from the CCDC.
;
_cell_angle_alpha 90.00
_cell_angle_beta 90.35(3)
_cell_angle_gamma 90.00
_cell_formula_units_Z 4
_cell_length_a 18.568(7)
_cell_length_b 18.0282(19)
_cell_length_c 9.4188(14)
_cell_measurement_reflns_used 5141
_cell_measurement_temperature 293(2)
_cell_measurement_theta_max 32.4731
_cell_measurement_theta_min 3.0689
_cell_volume 3152.9(13)
_computing_cell_refinement
;
'Fri Sep 20 09:45:59 2013'
;
_computing_data_collection
;
'Fri Sep 20 09:45:59 2013'
;
_computing_data_reduction
;
'Fri Sep 20 09:45:59 2013'
;
_computing_structure_refinement 'SHELXL-97 (Sheldrick, 1997)'
_computing_structure_solution 'SHELXS-97 (Sheldrick, 1990)'
_diffrn_ambient_temperature 293(2)
_diffrn_detector_area_resol_mean 15.9834
_diffrn_measured_fraction_theta_full 0.974
_diffrn_measured_fraction_theta_max 0.974
_diffrn_measurement_device_type 'SuperNova, Dual, Cu at zero, Eos'
_diffrn_measurement_method '\w scans'
_diffrn_radiation_monochromator graphite
_diffrn_radiation_source 'fine-focus sealed tube'
_diffrn_radiation_type MoK\a
_diffrn_radiation_wavelength 0.71073
_diffrn_reflns_av_R_equivalents 0.0227
_diffrn_reflns_av_sigmaI/netI 0.0328
_diffrn_reflns_limit_h_max 23
_diffrn_reflns_limit_h_min -19
_diffrn_reflns_limit_k_max 20
_diffrn_reflns_limit_k_min -22
_diffrn_reflns_limit_l_max 11
_diffrn_reflns_limit_l_min -11
_diffrn_reflns_number 5982
_diffrn_reflns_theta_full 26.37
_diffrn_reflns_theta_max 26.37
_diffrn_reflns_theta_min 3.13
_exptl_absorpt_coefficient_mu 17.547
_exptl_absorpt_correction_T_max 1.00000
_exptl_absorpt_correction_T_min 0.82583
_exptl_absorpt_correction_type multi-scan
_exptl_absorpt_process_details
;
'Fri Sep 20 09:45:59 2013'
;
_exptl_crystal_colour colorless
_exptl_crystal_density_diffrn 4.378
_exptl_crystal_density_method 'not measured'
_exptl_crystal_F_000 3648
_exptl_crystal_size_max 0.1
_exptl_crystal_size_mid 0.1
_exptl_crystal_size_min 0.1
_refine_diff_density_max 1.181
_refine_diff_density_min -0.860
_refine_diff_density_rms 0.197
_refine_ls_extinction_coef 0.000379(11)
_refine_ls_extinction_expression Fc^*^=kFc[1+0.001xFc^2^\l^3^/sin(2\q)]^-1/4^
_refine_ls_extinction_method SHELXL
_refine_ls_goodness_of_fit_ref 1.059
_refine_ls_matrix_type full
_refine_ls_number_parameters 210
_refine_ls_number_reflns 3074
_refine_ls_number_restraints 0
_refine_ls_restrained_S_all 1.059
_refine_ls_R_factor_all 0.0222
_refine_ls_R_factor_gt 0.0200
_refine_ls_shift/su_max 0.001
_refine_ls_shift/su_mean 0.000
_refine_ls_structure_factor_coef Fsqd
_refine_ls_weighting_details 'calc w=1/[\s^2^(Fo^2^)+(0.0140P)^2^+0.0000P] where P=(Fo^2^+2Fc^2^)/3'
_refine_ls_weighting_scheme calc
_refine_ls_wR_factor_gt 0.0426
_refine_ls_wR_factor_ref 0.0434
_reflns_number_gt 2882
_reflns_number_total 3074
_reflns_threshold_expression >2sigma(I)
_cod_data_source_file c5ce02040a2.cif
_cod_data_source_block K2MgTh3Mo8O32
_cod_depositor_comments 'Adding full bibliography for 7223242--7223245.cif.'
_cod_original_cell_volume 3152.8(13)
_cod_original_sg_symbol_H-M 'C 2/c'
_cod_database_code 7223242

loop_
_symmetry_equiv_pos_as_xyz
'x, y, z'
'-x, y, -z+1/2'
'x+1/2, y+1/2, z'
'-x+1/2, y+1/2, -z+1/2'
'-x, -y, -z'
'x, -y, z-1/2'
'-x+1/2, -y+1/2, -z'
'x+1/2, -y+1/2, z-1/2'

loop_
_atom_site_label
_atom_site_type_symbol
_atom_site_fract_x
_atom_site_fract_y
_atom_site_fract_z
_atom_site_U_iso_or_equiv
_atom_site_adp_type
_atom_site_occupancy
_atom_site_symmetry_multiplicity
_atom_site_calc_flag
_atom_site_refinement_flags
Th1 Th 0.0000 0.131572(15) 0.7500 0.00802(7) Uani 1 2 d S
Th2 Th 0.248549(11) 0.119476(10) 1.338866(17) 0.00779(6) Uani 1 1 d .
Mo1 Mo 0.11742(2) 0.02400(3) 1.04738(4) 0.00842(10) Uani 1 1 d .
Mo2 Mo 0.09058(2) 0.25982(2) 0.46834(4) 0.00910(10) Uani 1 1 d .
Mo3 Mo 0.37913(3) 0.03438(2) 1.03543(4) 0.00872(11) Uani 1 1 d .
Mo4 Mo 0.21386(3) 0.17826(3) 0.75869(4) 0.01019(11) Uani 1 1 d .
K1 K 0.11719(8) 0.26030(9) 1.06220(14) 0.0347(4) Uani 1 1 d .
Mg1 Mg 0.5000 0.08907(13) 0.7500 0.0091(5) Uani 1 2 d S
O1 O 0.1196(2) 0.1796(2) 0.7975(4) 0.0194(9) Uani 1 1 d .
O2 O 0.0575(2) 0.3237(2) 0.3476(4) 0.0211(9) Uani 1 1 d .
O3 O 0.3283(2) 0.0900(2) 1.1545(3) 0.0178(9) Uani 1 1 d .
O4 O 0.2526(2) 0.2663(2) 0.7989(4) 0.0174(9) Uani 1 1 d .
O5 O 0.0176(2) 0.2212(2) 0.5653(3) 0.0182(9) Uani 1 1 d .
O6 O 0.4427(2) -0.0128(2) 1.1353(4) 0.0196(9) Uani 1 1 d .
O7 O 0.4239(2) 0.0923(2) 0.9145(3) 0.0166(9) Uani 1 1 d .
O8 O 0.0473(2) 0.0741(2) 0.9671(4) 0.0172(9) Uani 1 1 d .
O9 O 0.1722(2) 0.0867(2) 1.1422(4) 0.0176(9) Uani 1 1 d .
O10 O 0.1674(2) -0.0249(2) 0.9207(4) 0.0203(9) Uani 1 1 d .
O11 O 0.1523(2) 0.3015(2) 0.5865(4) 0.0212(9) Uani 1 1 d .
O12 O 0.3248(2) -0.0320(2) 0.9464(4) 0.0220(9) Uani 1 1 d .
O13 O 0.1325(2) 0.1893(2) 0.3697(4) 0.0237(9) Uani 1 1 d .
O14 O 0.2319(2) 0.1507(3) 0.5818(4) 0.0274(11) Uani 1 1 d .
O15 O 0.0813(2) -0.0406(2) 1.1687(3) 0.0217(10) Uani 1 1 d .
O16 O 0.2560(3) 0.1176(2) 0.8692(4) 0.0296(11) Uani 1 1 d .

loop_
_atom_site_aniso_label
_atom_site_aniso_U_11
_atom_site_aniso_U_22
_atom_site_aniso_U_33
_atom_site_aniso_U_23
_atom_site_aniso_U_13
_atom_site_aniso_U_12
Th1 0.00542(14) 0.01030(13) 0.00835(12) 0.000 0.00102(10) 0.000
Th2 0.00614(11) 0.00976(10) 0.00748(9) -0.00078(7) 0.00072(7) -0.00012(8)
Mo1 0.0072(2) 0.0102(2) 0.00793(19) 0.00100(16) -0.00115(17) -0.00107(19)
Mo2 0.0064(2) 0.0108(2) 0.01012(19) 0.00187(17) -0.00010(17) -0.00025(19)
Mo3 0.0073(2) 0.0107(2) 0.00821(19) -0.00008(17) 0.00168(17) 0.00001(19)
Mo4 0.0091(2) 0.0129(2) 0.00868(19) -0.00086(17) 0.00200(18) -0.0020(2)
K1 0.0262(9) 0.0426(9) 0.0352(7) -0.0170(7) -0.0119(7) 0.0106(8)
Mg1 0.0083(13) 0.0092(12) 0.0099(10) 0.000 -0.0008(10) 0.000
O1 0.008(2) 0.027(2) 0.0226(18) -0.0043(18) 0.0054(16) -0.0057(19)
O2 0.023(2) 0.019(2) 0.0213(18) 0.0062(17) -0.0053(17) 0.005(2)
O3 0.017(2) 0.026(2) 0.0100(16) -0.0007(16) 0.0060(16) 0.0055(19)
O4 0.014(2) 0.0152(19) 0.0226(18) 0.0033(16) -0.0068(17) -0.0050(18)
O5 0.014(2) 0.024(2) 0.0166(17) 0.0061(16) 0.0009(16) -0.0063(19)
O6 0.015(2) 0.025(2) 0.0187(18) 0.0048(17) -0.0005(17) 0.006(2)
O7 0.014(2) 0.020(2) 0.0158(17) 0.0014(16) 0.0056(16) 0.0014(19)
O8 0.015(2) 0.021(2) 0.0151(17) 0.0016(16) -0.0001(16) 0.0063(19)
O9 0.013(2) 0.023(2) 0.0164(17) -0.0010(16) -0.0013(16) -0.0098(19)
O10 0.020(2) 0.022(2) 0.0185(18) -0.0040(17) -0.0003(17) 0.005(2)
O11 0.019(2) 0.026(2) 0.0185(17) -0.0035(17) -0.0047(17) -0.009(2)
O12 0.017(2) 0.023(2) 0.0254(19) -0.0059(18) -0.0027(18) -0.005(2)
O13 0.018(2) 0.025(2) 0.029(2) -0.0097(18) 0.0018(18) 0.008(2)
O14 0.029(3) 0.039(3) 0.0143(18) -0.0077(19) 0.0034(18) 0.007(2)
O15 0.022(2) 0.028(2) 0.0154(17) 0.0093(17) -0.0033(17) -0.014(2)
O16 0.038(3) 0.024(2) 0.027(2) 0.0113(18) -0.008(2) 0.000(2)

loop_
_atom_type_symbol
_atom_type_description
_atom_type_scat_dispersion_real
_atom_type_scat_dispersion_imag
_atom_type_scat_source
O O 0.0106 0.0060 'International Tables Vol C Tables 4.2.6.8 and 6.1.1.4'
Mg Mg 0.0486 0.0363 'International Tables Vol C Tables 4.2.6.8 and 6.1.1.4'
K K 0.2009 0.2494 'International Tables Vol C Tables 4.2.6.8 and 6.1.1.4'
Th Th -7.2400 8.8979 'International Tables Vol C Tables 4.2.6.8 and 6.1.1.4'
Mo Mo -1.6832 0.6857 'International Tables Vol C Tables 4.2.6.8 and 6.1.1.4'

loop_
_geom_angle_atom_site_label_1
_geom_angle_atom_site_label_2
_geom_angle_atom_site_label_3
_geom_angle
_geom_angle_site_symmetry_1
_geom_angle_site_symmetry_3
O15 Th1 O15 92.0(2) 5_557 6
O15 Th1 O5 98.17(14) 5_557 2_556
O15 Th1 O5 142.56(13) 6 2_556
O15 Th1 O5 142.55(13) 5_557 .
O15 Th1 O5 98.17(14) 6 .
O5 Th1 O5 95.31(18) 2_556 .
O15 Th1 O1 140.90(13) 5_557 .
O15 Th1 O1 73.79(14) 6 .
O5 Th1 O1 75.76(13) 2_556 .
O5 Th1 O1 76.35(13) . .
O15 Th1 O1 73.79(14) 5_557 2_556
O15 Th1 O1 140.90(13) 6 2_556
O5 Th1 O1 76.35(13) 2_556 2_556
O5 Th1 O1 75.76(13) . 2_556
O1 Th1 O1 138.1(2) . 2_556
O15 Th1 O8 75.55(12) 5_557 2_556
O15 Th1 O8 70.25(13) 6 2_556
O5 Th1 O8 147.20(13) 2_556 2_556
O5 Th1 O8 74.28(13) . 2_556
O1 Th1 O8 128.95(13) . 2_556
O1 Th1 O8 70.96(13) 2_556 2_556
O15 Th1 O8 70.25(13) 5_557 .
O15 Th1 O8 75.55(12) 6 .
O5 Th1 O8 74.28(13) 2_556 .
O5 Th1 O8 147.20(13) . .
O1 Th1 O8 70.96(13) . .
O1 Th1 O8 128.95(13) 2_556 .
O8 Th1 O8 129.97(18) 2_556 .
O15 Th1 K1 118.20(9) 5_557 .
O15 Th1 K1 105.87(10) 6 .
O5 Th1 K1 38.29(9) 2_556 .
O5 Th1 K1 93.53(9) . .
O1 Th1 K1 39.24(9) . .
O1 Th1 K1 112.98(10) 2_556 .
O8 Th1 K1 166.16(9) 2_556 .
O8 Th1 K1 58.87(10) . .
O15 Th1 K1 105.87(10) 5_557 2_556
O15 Th1 K1 118.20(9) 6 2_556
O5 Th1 K1 93.53(9) 2_556 2_556
O5 Th1 K1 38.29(9) . 2_556
O1 Th1 K1 112.98(10) . 2_556
O1 Th1 K1 39.24(9) 2_556 2_556
O8 Th1 K1 58.87(9) 2_556 2_556
O8 Th1 K1 166.16(9) . 2_556
K1 Th1 K1 115.06(5) . 2_556
O12 Th2 O3 77.61(13) 6_556 .
O12 Th2 O14 79.94(14) 6_556 1_556
O3 Th2 O14 148.26(14) . 1_556
O12 Th2 O9 121.32(14) 6_556 .
O3 Th2 O9 75.30(14) . .
O14 Th2 O9 136.16(15) 1_556 .
O12 Th2 O10 76.27(14) 6_556 6_556
O3 Th2 O10 118.39(14) . 6_556
O14 Th2 O10 76.94(14) 1_556 6_556
O9 Th2 O10 72.80(13) . 6_556
O12 Th2 O11 79.33(14) 6_556 7_557
O3 Th2 O11 82.33(14) . 7_557
O14 Th2 O11 71.65(14) 1_556 7_557
O9 Th2 O11 144.23(12) . 7_557
O10 Th2 O11 142.96(12) 6_556 7_557
O12 Th2 O4 143.35(14) 6_556 7_557
O3 Th2 O4 78.50(13) . 7_557
O14 Th2 O4 108.18(14) 1_556 7_557
O9 Th2 O4 78.11(12) . 7_557
O10 Th2 O4 140.11(13) 6_556 7_557
O11 Th2 O4 70.25(13) 7_557 7_557
O12 Th2 O13 143.37(13) 6_556 1_556
O3 Th2 O13 138.01(12) . 1_556
O14 Th2 O13 69.74(14) 1_556 1_556
O9 Th2 O13 73.13(13) . 1_556
O10 Th2 O13 77.23(14) 6_556 1_556
O11 Th2 O13 108.75(14) 7_557 1_556
O4 Th2 O13 68.50(13) 7_557 1_556
O12 Th2 K1 168.87(9) 6_556 .
O3 Th2 K1 92.45(9) . .
O14 Th2 K1 111.15(11) 1_556 .
O9 Th2 K1 50.07(10) . .
O10 Th2 K1 104.75(10) 6_556 .
O11 Th2 K1 104.54(10) 7_557 .
O4 Th2 K1 35.69(9) 7_557 .
O13 Th2 K1 45.78(9) 1_556 .
O8 Mo1 O10 111.15(17) . .
O8 Mo1 O9 108.26(19) . .
O10 Mo1 O9 111.19(19) . .
O8 Mo1 O15 109.57(19) . .
O10 Mo1 O15 108.2(2) . .
O9 Mo1 O15 108.39(16) . .
O2 Mo2 O11 111.04(19) . .
O2 Mo2 O13 106.93(18) . .
O11 Mo2 O13 110.70(19) . .
O2 Mo2 O5 109.24(19) . .
O11 Mo2 O5 109.69(17) . .
O13 Mo2 O5 109.19(19) . .
O2 Mo2 K1 52.69(13) . 1_554
O11 Mo2 K1 122.60(13) . 1_554
O13 Mo2 K1 54.46(13) . 1_554
O5 Mo2 K1 127.70(12) . 1_554
O2 Mo2 K1 66.36(15) . 2_556
O11 Mo2 K1 133.72(14) . 2_556
O13 Mo2 K1 114.03(14) . 2_556
O5 Mo2 K1 43.70(12) . 2_556
K1 Mo2 K1 93.44(4) 1_554 2_556
O6 Mo3 O7 108.67(19) . .
O6 Mo3 O12 108.07(19) . .
O7 Mo3 O12 111.38(17) . .
O6 Mo3 O3 107.30(17) . .
O7 Mo3 O3 109.17(18) . .
O12 Mo3 O3 112.10(19) . .
O6 Mo3 K1 126.53(14) . 7_557
O7 Mo3 K1 42.12(13) . 7_557
O12 Mo3 K1 123.50(13) . 7_557
O3 Mo3 K1 67.39(13) . 7_557
O16 Mo4 O14 107.9(2) . .
O16 Mo4 O4 105.03(19) . .
O14 Mo4 O4 111.77(19) . .
O16 Mo4 O1 109.3(2) . .
O14 Mo4 O1 112.75(19) . .
O4 Mo4 O1 109.74(18) . .
O16 Mo4 K1 90.43(16) . .
O14 Mo4 K1 159.28(15) . .
O4 Mo4 K1 71.11(13) . .
O1 Mo4 K1 49.92(12) . .
O16 Mo4 K1 61.93(16) . 7_557
O14 Mo4 K1 110.21(15) . 7_557
O4 Mo4 K1 45.64(12) . 7_557
O1 Mo4 K1 136.53(12) . 7_557
K1 Mo4 K1 86.69(4) . 7_557
O7 K1 O4 111.52(12) 7_557 7_557
O7 K1 O5 91.65(12) 7_557 2_556
O4 K1 O5 155.62(13) 7_557 2_556
O7 K1 O1 123.82(12) 7_557 .
O4 K1 O1 107.51(12) 7_557 .
O5 K1 O1 62.03(11) 2_556 .
O7 K1 O2 58.86(10) 7_557 1_556
O4 K1 O2 88.33(11) 7_557 1_556
O5 K1 O2 97.87(11) 2_556 1_556
O1 K1 O2 158.92(12) . 1_556
O7 K1 O13 109.70(11) 7_557 1_556
O4 K1 O13 55.21(11) 7_557 1_556
O5 K1 O13 110.91(12) 2_556 1_556
O1 K1 O13 125.62(12) . 1_556
O2 K1 O13 52.76(10) 1_556 1_556
O7 K1 O16 62.62(12) 7_557 7_557
O4 K1 O16 53.38(11) 7_557 7_557
O5 K1 O16 150.82(12) 2_556 7_557
O1 K1 O16 119.50(12) . 7_557
O2 K1 O16 81.01(12) 1_556 7_557
O13 K1 O16 91.75(11) 1_556 7_557
O7 K1 O9 162.46(10) 7_557 .
O4 K1 O9 58.32(10) 7_557 .
O5 K1 O9 97.33(11) 2_556 .
O1 K1 O9 73.71(10) . .
O2 K1 O9 104.79(10) 1_556 .
O13 K1 O9 52.97(9) 1_556 .
O16 K1 O9 111.22(11) 7_557 .
O7 K1 Mo4 125.46(9) 7_557 .
O4 K1 Mo4 82.52(9) 7_557 .
O5 K1 Mo4 90.25(8) 2_556 .
O1 K1 Mo4 28.32(8) . .
O2 K1 Mo4 170.83(9) 1_556 .
O13 K1 Mo4 120.18(8) 1_556 .
O16 K1 Mo4 93.97(9) 7_557 .
O9 K1 Mo4 69.75(7) . .
O7 K1 Mo4 84.88(9) 7_557 7_557
O4 K1 Mo4 27.24(8) 7_557 7_557
O5 K1 Mo4 176.05(9) 2_556 7_557
O1 K1 Mo4 121.59(9) . 7_557
O2 K1 Mo4 78.71(8) 1_556 7_557
O13 K1 Mo4 68.66(8) 1_556 7_557
O16 K1 Mo4 27.13(7) 7_557 7_557
O9 K1 Mo4 85.52(7) . 7_557
Mo4 K1 Mo4 93.31(4) . 7_557
O7 K1 Mo3 25.16(8) 7_557 7_557
O4 K1 Mo3 105.30(9) 7_557 7_557
O5 K1 Mo3 98.93(9) 2_556 7_557
O1 K1 Mo3 106.27(9) . 7_557
O2 K1 Mo3 81.92(8) 1_556 7_557
O13 K1 Mo3 127.52(8) 1_556 7_557
O16 K1 Mo3 51.93(8) 7_557 7_557
O9 K1 Mo3 161.37(8) . 7_557
Mo4 K1 Mo3 101.10(4) . 7_557
Mo4 K1 Mo3 78.71(3) 7_557 7_557
O7 K1 Mo2 83.50(8) 7_557 1_556
O4 K1 Mo2 69.52(8) 7_557 1_556
O5 K1 Mo2 107.38(9) 2_556 1_556
O1 K1 Mo2 149.04(10) . 1_556
O2 K1 Mo2 26.07(7) 1_556 1_556
O13 K1 Mo2 26.77(7) 1_556 1_556
O16 K1 Mo2 84.41(8) 7_557 1_556
O9 K1 Mo2 79.46(7) . 1_556
Mo4 K1 Mo2 146.28(5) . 1_556
Mo4 K1 Mo2 70.37(3) 7_557 1_556
Mo3 K1 Mo2 104.10(4) 7_557 1_556
O6 Mg1 O6 95.4(2) 6 5_657
O6 Mg1 O7 88.79(15) 6 2_656
O6 Mg1 O7 93.37(16) 5_657 2_656
O6 Mg1 O7 93.36(16) 6 .
O6 Mg1 O7 88.79(15) 5_657 .
O7 Mg1 O7 176.8(2) 2_656 .
O6 Mg1 O2 90.64(16) 6 7_556
O6 Mg1 O2 173.19(17) 5_657 7_556
O7 Mg1 O2 89.91(16) 2_656 7_556
O7 Mg1 O2 87.71(16) . 7_556
O6 Mg1 O2 173.19(17) 6 8_556
O6 Mg1 O2 90.64(16) 5_657 8_556
O7 Mg1 O2 87.71(16) 2_656 8_556
O7 Mg1 O2 89.91(16) . 8_556
O2 Mg1 O2 83.5(2) 7_556 8_556
O6 Mg1 K1 114.67(12) 6 7_557
O6 Mg1 K1 121.17(11) 5_657 7_557
O7 Mg1 K1 133.78(14) 2_656 7_557
O7 Mg1 K1 43.06(11) . 7_557
O2 Mg1 K1 52.95(11) 7_556 7_557
O2 Mg1 K1 64.30(13) 8_556 7_557
O6 Mg1 K1 121.17(11) 6 8
O6 Mg1 K1 114.67(12) 5_657 8
O7 Mg1 K1 43.06(11) 2_656 8
O7 Mg1 K1 133.78(14) . 8
O2 Mg1 K1 64.30(13) 7_556 8
O2 Mg1 K1 52.95(11) 8_556 8
K1 Mg1 K1 92.01(7) 7_557 8
Mo4 O1 Th1 148.6(2) . .
Mo4 O1 K1 101.76(16) . .
Th1 O1 K1 108.69(13) . .
Mo2 O2 Mg1 163.9(2) . 7_556
Mo2 O2 K1 101.24(17) . 1_554
Mg1 O2 K1 94.54(12) 7_556 1_554
Mo3 O3 Th2 158.8(2) . .
Mo4 O4 Th2 129.64(17) . 7_557
Mo4 O4 K1 107.12(17) . 7_557
Th2 O4 K1 113.64(15) 7_557 7_557
Mo2 O5 Th1 138.0(2) . .
Mo2 O5 K1 110.80(15) . 2_556
Th1 O5 K1 110.38(14) . 2_556
Mo3 O6 Mg1 166.0(3) . 5_657
Mo3 O7 Mg1 141.5(2) . .
Mo3 O7 K1 112.72(17) . 7_557
Mg1 O7 K1 105.75(16) . 7_557
Mo1 O8 Th1 147.1(2) . .
Mo1 O9 Th2 152.5(2) . .
Mo1 O9 K1 108.01(16) . .
Th2 O9 K1 96.90(12) . .
Mo1 O10 Th2 155.5(2) . 6
Mo2 O11 Th2 157.3(2) . 7_557
Mo3 O12 Th2 176.9(2) . 6
Mo2 O13 Th2 143.7(2) . 1_554
Mo2 O13 K1 98.76(16) . 1_554
Th2 O13 K1 99.70(13) 1_554 1_554
Mo4 O14 Th2 175.6(3) . 1_554
Mo1 O15 Th1 156.1(2) . 5_557
Mo4 O16 K1 90.94(17) . 7_557

loop_
_geom_bond_atom_site_label_1
_geom_bond_atom_site_label_2
_geom_bond_distance
_geom_bond_site_symmetry_2
Th1 O15 2.360(4) 5_557
Th1 O15 2.360(4) 6
Th1 O5 2.398(4) 2_556
Th1 O5 2.398(4) .
Th1 O1 2.423(4) .
Th1 O1 2.423(4) 2_556
Th1 O8 2.451(3) 2_556
Th1 O8 2.451(3) .
Th1 K1 4.3231(16) .
Th1 K1 4.3231(16) 2_556
Th2 O12 2.346(4) 6_556
Th2 O3 2.350(4) .
Th2 O14 2.378(3) 1_556
Th2 O9 2.400(4) .
Th2 O10 2.405(4) 6_556
Th2 O11 2.429(4) 7_557
Th2 O4 2.434(4) 7_557
Th2 O13 2.513(4) 1_556
Th2 K1 4.3711(18) .
Mo1 O8 1.752(4) .
Mo1 O10 1.754(4) .
Mo1 O9 1.759(4) .
Mo1 O15 1.767(4) .
Mo2 O2 1.730(4) .
Mo2 O11 1.760(4) .
Mo2 O13 1.760(4) .
Mo2 O5 1.781(4) .
Mo2 K1 3.8602(16) 1_554
Mo2 K1 3.867(2) 2_556
Mo3 O6 1.729(4) .
Mo3 O7 1.758(4) .
Mo3 O12 1.772(4) .
Mo3 O3 1.780(4) .
Mo3 K1 3.8147(18) 7_557
Mo4 O16 1.697(4) .
Mo4 O14 1.773(4) .
Mo4 O4 1.783(4) .
Mo4 O1 1.790(4) .
Mo4 K1 3.6939(17) .
Mo4 K1 3.7213(19) 7_557
K1 O7 2.774(4) 7_557
K1 O4 2.784(4) 7_557
K1 O5 2.858(4) 2_556
K1 O1 2.887(4) .
K1 O2 3.130(4) 1_556
K1 O13 3.178(4) 1_556
K1 O16 3.284(5) 7_557
K1 O9 3.376(4) .
K1 Mo4 3.7213(19) 7_557
K1 Mo3 3.8147(18) 7_557
K1 Mo2 3.8601(16) 1_556
Mg1 O6 2.043(4) 6
Mg1 O6 2.043(4) 5_657
Mg1 O7 2.104(4) 2_656
Mg1 O7 2.104(4) .
Mg1 O2 2.108(4) 7_556
Mg1 O2 2.108(4) 8_556
Mg1 K1 3.910(2) 7_557
Mg1 K1 3.910(2) 8
O2 Mg1 2.107(4) 7_556
O2 K1 3.130(4) 1_554
O4 Th2 2.434(4) 7_557
O4 K1 2.784(4) 7_557
O5 K1 2.858(4) 2_556
O6 Mg1 2.043(4) 5_657
O7 K1 2.774(4) 7_557
O10 Th2 2.405(4) 6
O11 Th2 2.429(4) 7_557
O12 Th2 2.346(4) 6
O13 Th2 2.513(4) 1_554
O13 K1 3.178(4) 1_554
O14 Th2 2.378(3) 1_554
O15 Th1 2.360(4) 5_557
O16 K1 3.284(5) 7_557
